data_4104851
loop_
_publ_author_name
'Daniel A. DiRocco'
'Kevin M. Oberg'
'Derek M. Dalton'
'Tomislav Rovis'

_publ_section_title
;
 Catalytic Asymmetric Intermolecular Stetter Reaction of Heterocyclic
 Aldehydes with Nitroalkenes: Backbone Fluorination Improves Selectivity
;
_journal_name_full 'Journal of the American Chemical Society'
_journal_page_first 10872
_journal_page_last 10874
_journal_paper_doi 10.1021/ja904375q
_journal_volume 131
_journal_year 2009
_chemical_absolute_configuration syn
_chemical_formula_sum 'C14 H12 B F10 N3'
_chemical_formula_weight 423.08
_chemical_name_systematic
;

 ?

;
_space_group_IT_number 4
_symmetry_cell_setting monoclinic
_symmetry_space_group_name_Hall 'P 2yb'
_symmetry_space_group_name_H-M 'P 1 21 1'
_atom_sites_solution_hydrogens geom
_atom_sites_solution_primary direct
_atom_sites_solution_secondary difmap
_audit_creation_method SHELXL-97
_cell_angle_alpha 90.00
_cell_angle_beta 102.604(2)
_cell_angle_gamma 90.00
_cell_formula_units_Z 2
_cell_length_a 9.9726(3)
_cell_length_b 7.6892(2)
_cell_length_c 11.0520(4)
_cell_measurement_reflns_used 9935
_cell_measurement_temperature 296(2)
_cell_measurement_theta_max 36.24
_cell_measurement_theta_min 2.49
_cell_volume 827.06(4)
_computing_cell_refinement 'APEX2 (Bruker, 2009)'
_computing_data_collection 'APEX2 (Bruker, 2009)'
_computing_data_reduction 'APEX2 (Bruker, 2009)'
_computing_molecular_graphics 'APEX2 (Bruker, 2009)'
_computing_publication_material 'APEX2 (Bruker, 2009)'
_computing_structure_refinement 'XL (Sheldrick, 2008)'
_computing_structure_solution 'XS (Sheldrick, 2008)'
_diffrn_ambient_temperature 120
_diffrn_measured_fraction_theta_full 0.997
_diffrn_measured_fraction_theta_max 0.997
_diffrn_measurement_device_type 'CCD area detector'
_diffrn_measurement_method 'phi and omega scans'
_diffrn_radiation_monochromator graphite
_diffrn_radiation_source 'fine-focus sealed tube'
_diffrn_radiation_type MoK\a
_diffrn_radiation_wavelength 0.71073
_diffrn_reflns_av_R_equivalents 0.0303
_diffrn_reflns_av_sigmaI/netI 0.0414
_diffrn_reflns_limit_h_max 16
_diffrn_reflns_limit_h_min -16
_diffrn_reflns_limit_k_max 12
_diffrn_reflns_limit_k_min -12
_diffrn_reflns_limit_l_max 18
_diffrn_reflns_limit_l_min -18
_diffrn_reflns_number 26473
_diffrn_reflns_theta_full 36.36
_diffrn_reflns_theta_max 36.36
_diffrn_reflns_theta_min 1.89
_exptl_absorpt_coefficient_mu 0.181
_exptl_absorpt_correction_T_max 0.9782
_exptl_absorpt_correction_T_min 0.9585
_exptl_absorpt_correction_type multi-scan
_exptl_absorpt_process_details 'Sheldrick, G. M. (2008) SADABS.'
_exptl_crystal_colour colourless
_exptl_crystal_density_diffrn 1.699
_exptl_crystal_description plate
_exptl_crystal_F_000 424
_exptl_crystal_size_max 0.24
_exptl_crystal_size_mid 0.15
_exptl_crystal_size_min 0.12
_refine_diff_density_max 0.495
_refine_diff_density_min -0.418
_refine_diff_density_rms 0.130
_refine_ls_abs_structure_details 'Flack H D (1983), Acta Cryst. A39, 876-881'
_refine_ls_abs_structure_Flack 0.1(3)
_refine_ls_extinction_method none
_refine_ls_goodness_of_fit_ref 1.018
_refine_ls_hydrogen_treatment constr
_refine_ls_matrix_type full
_refine_ls_number_parameters 255
_refine_ls_number_reflns 7828
_refine_ls_number_restraints 1
_refine_ls_restrained_S_all 1.018
_refine_ls_R_factor_all 0.0543
_refine_ls_R_factor_gt 0.0388
_refine_ls_shift/su_max 0.001
_refine_ls_shift/su_mean 0.000
_refine_ls_structure_factor_coef Fsqd
_refine_ls_weighting_details 'calc w=1/[\s^2^(Fo^2^)+(0.0570P)^2^+0.0000P] where P=(Fo^2^+2Fc^2^)/3'
_refine_ls_weighting_scheme calc
_refine_ls_wR_factor_gt 0.0899
_refine_ls_wR_factor_ref 0.1026
_reflns_number_gt 6387
_reflns_number_total 7828
_reflns_threshold_expression >2sigma(I)
_cod_data_source_file ja904375q_si_003.cif
_cod_data_source_block rovis56_0m
_cod_database_code 4104851

loop_
_symmetry_equiv_pos_as_xyz
'x, y, z'
'-x, y+1/2, -z'

loop_
_atom_site_label
_atom_site_type_symbol
_atom_site_fract_x
_atom_site_fract_y
_atom_site_fract_z
_atom_site_U_iso_or_equiv
_atom_site_adp_type
_atom_site_occupancy
_atom_site_symmetry_multiplicity
_atom_site_calc_flag
_atom_site_refinement_flags
B1 B 0.43114(13) 0.89002(16) 0.66276(13) 0.0174(2) Uani 1 1 d .
C1 C 0.32143(12) 0.34945(13) 0.53343(11) 0.01512(19) Uani 1 1 d .
H1 H 0.3802 0.2698 0.5085 0.018 Uiso 1 1 calc R
C2 C 0.19099(12) 0.50593(14) 0.32900(11) 0.01581(19) Uani 1 1 d .
H2 H 0.2715 0.5170 0.2921 0.019 Uiso 1 1 calc R
C3 C 0.12949(12) 0.68814(15) 0.34318(12) 0.0184(2) Uani 1 1 d .
H3A H 0.1983 0.7774 0.3437 0.022 Uiso 1 1 calc R
H3B H 0.0525 0.7106 0.2746 0.022 Uiso 1 1 calc R
C4 C 0.08174(11) 0.68959(13) 0.46608(12) 0.0166(2) Uani 1 1 d .
H4 H 0.0972 0.8033 0.5069 0.020 Uiso 1 1 calc R
C5 C 0.17176(11) 0.55285(13) 0.53831(11) 0.01428(19) Uani 1 1 d .
C6 C 0.09008(13) 0.37240(16) 0.25609(12) 0.0206(2) Uani 1 1 d .
H6 H 0.0050 0.3752 0.2868 0.025 Uiso 1 1 calc R
C7 C 0.05687(17) 0.4229(2) 0.11895(13) 0.0310(3) Uani 1 1 d .
H7A H 0.1390 0.4174 0.0872 0.046 Uiso 1 1 calc R
H7B H 0.0209 0.5392 0.1100 0.046 Uiso 1 1 calc R
H7C H -0.0102 0.3440 0.0735 0.046 Uiso 1 1 calc R
C8 C 0.14866(17) 0.18774(18) 0.27134(14) 0.0292(3) Uani 1 1 d .
H8A H 0.0872 0.1099 0.2182 0.044 Uiso 1 1 calc R
H8B H 0.1590 0.1515 0.3560 0.044 Uiso 1 1 calc R
H8C H 0.2366 0.1859 0.2493 0.044 Uiso 1 1 calc R
C9 C 0.38685(12) 0.31102(13) 0.75994(11) 0.01406(18) Uani 1 1 d .
C10 C 0.32521(12) 0.24454(14) 0.85161(12) 0.0172(2) Uani 1 1 d .
C11 C 0.40420(14) 0.18725(14) 0.96301(12) 0.0187(2) Uani 1 1 d .
C12 C 0.54646(14) 0.19392(14) 0.98300(12) 0.0197(2) Uani 1 1 d .
C13 C 0.60812(12) 0.25813(14) 0.89202(12) 0.0186(2) Uani 1 1 d .
C14 C 0.52838(12) 0.31849(14) 0.78182(11) 0.01530(19) Uani 1 1 d .
F1 F -0.05545(7) 0.63812(10) 0.44909(7) 0.02233(15) Uani 1 1 d .
F2 F 0.18896(8) 0.23584(11) 0.83326(8) 0.02404(16) Uani 1 1 d .
F3 F 0.34316(9) 0.12309(11) 1.04892(8) 0.02646(17) Uani 1 1 d .
F4 F 0.62376(9) 0.13407(11) 1.08808(8) 0.02818(18) Uani 1 1 d .
F5 F 0.74511(8) 0.26462(11) 0.91106(8) 0.02699(17) Uani 1 1 d .
F6 F 0.58934(7) 0.38451(10) 0.69603(7) 0.02120(15) Uani 1 1 d .
F7 F 0.44594(9) 0.72991(10) 0.60757(9) 0.02950(19) Uani 1 1 d .
F8 F 0.48118(9) 1.02124(9) 0.59575(8) 0.02540(17) Uani 1 1 d .
F9 F 0.29439(9) 0.92150(13) 0.66183(11) 0.0386(2) Uani 1 1 d .
F10 F 0.50893(10) 0.89239(12) 0.78346(8) 0.03186(19) Uani 1 1 d .
N1 N 0.23486(10) 0.45773(12) 0.46185(10) 0.01401(16) Uani 1 1 d .
N2 N 0.21174(10) 0.50875(12) 0.65400(10) 0.01532(17) Uani 1 1 d .
N3 N 0.30615(9) 0.37927(12) 0.64851(9) 0.01417(16) Uani 1 1 d .

loop_
_atom_site_aniso_label
_atom_site_aniso_U_11
_atom_site_aniso_U_22
_atom_site_aniso_U_33
_atom_site_aniso_U_23
_atom_site_aniso_U_13
_atom_site_aniso_U_12
B1 0.0158(5) 0.0159(4) 0.0206(6) -0.0023(4) 0.0044(5) -0.0011(4)
C1 0.0141(5) 0.0164(4) 0.0145(5) 0.0004(3) 0.0023(4) 0.0020(3)
C2 0.0156(5) 0.0193(4) 0.0123(5) 0.0035(4) 0.0027(4) 0.0024(3)
C3 0.0163(5) 0.0188(4) 0.0196(6) 0.0048(4) 0.0033(4) 0.0022(3)
C4 0.0124(4) 0.0158(4) 0.0210(6) 0.0010(4) 0.0023(4) 0.0020(3)
C5 0.0121(4) 0.0149(4) 0.0158(5) -0.0012(3) 0.0030(4) 0.0004(3)
C6 0.0207(5) 0.0241(5) 0.0163(5) -0.0022(4) 0.0027(4) -0.0017(4)
C7 0.0363(8) 0.0366(7) 0.0164(6) -0.0016(5) -0.0021(6) 0.0014(6)
C8 0.0421(8) 0.0231(5) 0.0216(7) -0.0036(5) 0.0049(6) -0.0004(5)
C9 0.0137(4) 0.0157(4) 0.0118(5) -0.0005(3) 0.0005(4) 0.0002(3)
C10 0.0170(5) 0.0176(4) 0.0166(5) 0.0005(4) 0.0028(4) -0.0019(4)
C11 0.0261(6) 0.0160(4) 0.0144(5) 0.0009(4) 0.0050(4) 0.0007(4)
C12 0.0257(6) 0.0159(4) 0.0141(5) -0.0002(4) -0.0030(4) 0.0042(4)
C13 0.0160(5) 0.0178(4) 0.0197(6) -0.0021(4) -0.0013(4) 0.0030(4)
C14 0.0147(5) 0.0162(4) 0.0148(5) 0.0002(4) 0.0029(4) 0.0008(3)
F1 0.0111(3) 0.0297(3) 0.0260(4) 0.0041(3) 0.0036(3) 0.0030(3)
F2 0.0162(3) 0.0325(4) 0.0238(4) 0.0040(3) 0.0053(3) -0.0037(3)
F3 0.0353(4) 0.0265(3) 0.0194(4) 0.0074(3) 0.0100(3) 0.0004(3)
F4 0.0345(4) 0.0272(3) 0.0180(4) 0.0050(3) -0.0049(3) 0.0081(3)
F5 0.0146(3) 0.0323(4) 0.0304(5) 0.0002(3) -0.0030(3) 0.0044(3)
F6 0.0147(3) 0.0273(3) 0.0225(4) 0.0039(3) 0.0059(3) -0.0001(3)
F7 0.0346(4) 0.0183(3) 0.0396(5) -0.0099(3) 0.0168(4) -0.0043(3)
F8 0.0333(4) 0.0189(3) 0.0256(4) 0.0041(3) 0.0098(3) 0.0015(3)
F9 0.0177(4) 0.0349(4) 0.0644(7) -0.0132(4) 0.0117(4) -0.0003(3)
F10 0.0422(5) 0.0280(4) 0.0224(4) 0.0033(3) 0.0005(4) -0.0008(4)
N1 0.0123(4) 0.0165(3) 0.0129(4) 0.0006(3) 0.0018(3) 0.0020(3)
N2 0.0127(4) 0.0168(3) 0.0162(5) -0.0021(3) 0.0027(3) 0.0014(3)
N3 0.0126(4) 0.0160(3) 0.0133(4) 0.0004(3) 0.0014(3) 0.0010(3)

loop_
_atom_type_symbol
_atom_type_description
_atom_type_scat_dispersion_real
_atom_type_scat_dispersion_imag
_atom_type_scat_source
C C 0.0033 0.0016 'International Tables Vol C Tables 4.2.6.8 and 6.1.1.4'
H H 0.0000 0.0000 'International Tables Vol C Tables 4.2.6.8 and 6.1.1.4'
B B 0.0013 0.0007 'International Tables Vol C Tables 4.2.6.8 and 6.1.1.4'
F F 0.0171 0.0103 'International Tables Vol C Tables 4.2.6.8 and 6.1.1.4'
N N 0.0061 0.0033 'International Tables Vol C Tables 4.2.6.8 and 6.1.1.4'

loop_
_geom_angle_atom_site_label_1
_geom_angle_atom_site_label_2
_geom_angle_atom_site_label_3
_geom_angle
F9 B1 F10 110.36(11)
F9 B1 F7 110.44(10)
F10 B1 F7 109.94(10)
F9 B1 F8 109.46(10)
F10 B1 F8 107.96(10)
F7 B1 F8 108.62(10)
N1 C1 N3 105.40(10)
N1 C2 C6 111.69(9)
N1 C2 C3 99.39(9)
C6 C2 C3 115.36(9)
C4 C3 C2 107.58(9)
F1 C4 C5 109.19(9)
F1 C4 C3 111.28(10)
C5 C4 C3 101.62(9)
N2 C5 N1 112.59(9)
N2 C5 C4 136.79(10)
N1 C5 C4 110.43(10)
C7 C6 C8 109.86(11)
C7 C6 C2 108.98(11)
C8 C6 C2 111.81(10)
C14 C9 C10 119.01(10)
C14 C9 N3 120.14(10)
C10 C9 N3 120.75(10)
F2 C10 C11 118.98(10)
F2 C10 C9 120.39(10)
C11 C10 C9 120.63(11)
F3 C11 C10 119.61(11)
F3 C11 C12 120.75(11)
C10 C11 C12 119.63(11)
F4 C12 C13 119.70(11)
F4 C12 C11 120.29(12)
C13 C12 C11 119.99(11)
F5 C13 C12 120.09(11)
F5 C13 C14 119.87(11)
C12 C13 C14 120.03(11)
F6 C14 C9 119.92(10)
F6 C14 C13 119.39(10)
C9 C14 C13 120.69(11)
C1 N1 C5 107.06(10)
C1 N1 C2 139.29(10)
C5 N1 C2 113.63(9)
C5 N2 N3 102.18(9)
C1 N3 N2 112.75(9)
C1 N3 C9 127.16(10)
N2 N3 C9 119.50(9)

loop_
_geom_bond_atom_site_label_1
_geom_bond_atom_site_label_2
_geom_bond_distance
B1 F9 1.3830(15)
B1 F10 1.3892(17)
B1 F7 1.3960(14)
B1 F8 1.4059(15)
C1 N1 1.3290(14)
C1 N3 1.3335(16)
C2 N1 1.4847(16)
C2 C6 1.5370(17)
C2 C3 1.5510(16)
C3 C4 1.5343(18)
C4 F1 1.3971(13)
C4 C5 1.4953(15)
C5 N2 1.2985(16)
C5 N1 1.3701(14)
C6 C7 1.529(2)
C6 C8 1.5306(19)
C9 C14 1.3802(15)
C9 C10 1.3919(16)
C9 N3 1.4167(15)
C10 F2 1.3310(14)
C10 C11 1.3810(17)
C11 F3 1.3295(15)
C11 C12 1.3883(18)
C12 F4 1.3282(14)
C12 C13 1.3794(18)
C13 F5 1.3371(14)
C13 C14 1.3814(16)
C14 F6 1.3333(13)
N2 N3 1.3807(13)
